data_4133355
loop_
_publ_author_name
'Zhang, Congcong'
'Hou, Guohua'
'Zi, Guofu'
'Ding, Wanjian'
'Walter, Marc D.'

_publ_section_title
;
 A Base-Free Terminal Actinide Phosphinidene Metallocene: Synthesis,
 Structure, Reactivity, and Computational Studies.
;
_journal_issue 43
_journal_name_full 'Journal of the American Chemical Society'
_journal_page_first 14511
_journal_page_last 14525
_journal_paper_doi 10.1021/jacs.8b09746
_journal_volume 140
_journal_year 2018
_chemical_formula_moiety 'C59 H92 N P Th'
_chemical_formula_sum 'C59 H92 N P Th'
_chemical_formula_weight 1078.34
_space_group_crystal_system monoclinic
_space_group_IT_number 14
_space_group_name_Hall '-P 2ybc'
_space_group_name_H-M_alt 'P 1 21/c 1'
_atom_sites_solution_hydrogens geom
_audit_creation_date 2018-02-06
_audit_creation_method
;
Olex2 1.2
(compiled 2017.03.28 svn.r3405 for OlexSys, GUI svn.r5337)
;
_cell_angle_alpha 90
_cell_angle_beta 100.592(6)
_cell_angle_gamma 90
_cell_formula_units_Z 4
_cell_length_a 10.3230(7)
_cell_length_b 28.5977(14)
_cell_length_c 18.6295(11)
_cell_measurement_reflns_used 7386
_cell_measurement_temperature 100.01(10)
_cell_measurement_theta_max 73.0210
_cell_measurement_theta_min 4.3820
_cell_volume 5406.0(6)
_computing_cell_refinement 'CrysAlisPro 1.171.39.32a (Rigaku OD, 2017)'
_computing_data_collection 'CrysAlisPro 1.171.39.32a (Rigaku OD, 2017)'
_computing_data_reduction 'CrysAlisPro 1.171.39.32a (Rigaku OD, 2017)'
_computing_molecular_graphics 'Olex2 (Dolomanov et al., 2009)'
_computing_publication_material 'Olex2 (Dolomanov et al., 2009)'
_computing_structure_refinement 'ShelXL (Sheldrick, 2015)'
_diffrn_ambient_environment N~2~
_diffrn_ambient_temperature 100.01(10)
_diffrn_detector 'CCD plate'
_diffrn_detector_area_resol_mean 5.3127
_diffrn_detector_type AtlasS2
_diffrn_measured_fraction_theta_full 0.999
_diffrn_measured_fraction_theta_max 0.976
_diffrn_measurement_details
;
List of Runs (angles in degrees, time in seconds):

  # Type    Start    End  Width  t~exp~   \w     \q     \k     \f   Frames
--------------------------------------------------------------------------
  1  \w    -96.00  -5.00   1.00    2.00    --  -41.49 125.00  60.00   91
  2  \w    -56.00  -2.00   1.00    2.00    --  -41.49 125.00 -30.00   54
  3  \w   -117.00 -45.00   1.00    2.00    --  -41.49 -77.00 150.00   72
  4  \w    -29.00  -2.00   1.00    2.00    --   41.49 -37.00  60.00   27
  5  \w    114.00 167.00   1.00    5.00    --  107.19  77.00 120.00   53
  6  \w     83.00 172.00   1.00    5.00    --  107.19  30.00  60.00   89
  7  \w     36.00 120.00   1.00    5.00    --  107.19-125.00-180.00   84
  8  \w     40.00  69.00   1.00    5.00    --  107.19-125.00 -60.00   29
  9  \w     95.00 155.00   1.00    5.00    --  107.19 125.00 -60.00   60
 10  \w     95.00 157.00   1.00    5.00    --  107.19 125.00  60.00   62
 11  \w     34.00 122.00   1.00    5.00    --  107.19 -77.00   0.00   88
;
_diffrn_measurement_device 'four-circle diffractometer'
_diffrn_measurement_device_type 'SuperNova, Dual, Cu at home/near, AtlasS2'
_diffrn_measurement_method '\w scans'
_diffrn_orient_matrix_type 'CrysAlisPro convention (1999,Acta A55,543-557)'
_diffrn_orient_matrix_UB_11 -0.0902768000
_diffrn_orient_matrix_UB_12 0.0252195000
_diffrn_orient_matrix_UB_13 0.0449061000
_diffrn_orient_matrix_UB_21 -0.1130801000
_diffrn_orient_matrix_UB_22 -0.0007902000
_diffrn_orient_matrix_UB_23 -0.0667093000
_diffrn_orient_matrix_UB_31 -0.0457636000
_diffrn_orient_matrix_UB_32 -0.0475796000
_diffrn_orient_matrix_UB_33 0.0248802000
_diffrn_radiation_monochromator mirror
_diffrn_radiation_probe x-ray
_diffrn_radiation_type CuK\a
_diffrn_radiation_wavelength 1.54184
_diffrn_reflns_av_R_equivalents 0.0987
_diffrn_reflns_av_unetI/netI 0.1199
_diffrn_reflns_Laue_measured_fraction_full 0.999
_diffrn_reflns_Laue_measured_fraction_max 0.976
_diffrn_reflns_limit_h_max 12
_diffrn_reflns_limit_h_min -11
_diffrn_reflns_limit_k_max 25
_diffrn_reflns_limit_k_min -34
_diffrn_reflns_limit_l_max 22
_diffrn_reflns_limit_l_min -20
_diffrn_reflns_number 22517
_diffrn_reflns_point_group_measured_fraction_full 0.999
_diffrn_reflns_point_group_measured_fraction_max 0.976
_diffrn_reflns_theta_full 67.684
_diffrn_reflns_theta_max 73.190
_diffrn_reflns_theta_min 3.922
_diffrn_source 'micro-focus sealed X-ray tube'
_diffrn_source_type 'SuperNova (Cu) X-ray Source'
_exptl_absorpt_coefficient_mu 9.428
_exptl_absorpt_correction_T_max 1.00000
_exptl_absorpt_correction_T_min 0.63737
_exptl_absorpt_correction_type multi-scan
_exptl_absorpt_process_details
;
CrysAlisPro 1.171.39.32a (Rigaku Oxford Diffraction, 2017)
Empirical absorption correction using spherical harmonics,
 implemented in SCALE3 ABSPACK scaling algorithm.
;
_exptl_crystal_colour yellow
_exptl_crystal_colour_primary yellow
_exptl_crystal_density_diffrn 1.325
_exptl_crystal_description block
_exptl_crystal_F_000 2232
_exptl_crystal_size_max 0.18
_exptl_crystal_size_mid 0.1
_exptl_crystal_size_min 0.1
_refine_diff_density_max 6.013
_refine_diff_density_min -2.976
_refine_diff_density_rms 0.263
_refine_ls_extinction_method none
_refine_ls_goodness_of_fit_ref 1.082
_refine_ls_hydrogen_treatment constr
_refine_ls_matrix_type full
_refine_ls_number_parameters 586
_refine_ls_number_reflns 10576
_refine_ls_number_restraints 0
_refine_ls_restrained_S_all 1.082
_refine_ls_R_factor_all 0.0880
_refine_ls_R_factor_gt 0.0697
_refine_ls_shift/su_max 0.001
_refine_ls_shift/su_mean 0.000
_refine_ls_structure_factor_coef Fsqd
_refine_ls_weighting_details 'w=1/[\s^2^(Fo^2^)+(0.0857P)^2^+6.7211P] where P=(Fo^2^+2Fc^2^)/3'
_refine_ls_weighting_scheme calc
_refine_ls_wR_factor_gt 0.1737
_refine_ls_wR_factor_ref 0.1866
_reflns_Friedel_coverage 0.000
_reflns_number_gt 8372
_reflns_number_total 10576
_reflns_threshold_expression 'I > 2\s(I)'
_cod_data_source_file ja8b09746_si_002.cif
_cod_data_source_block compound7
_cod_database_code 4133355
_shelx_shelxl_version_number 2014/7
_chemical_oxdiff_formula C1H1N1P1Th1
_shelx_space_group_comment
;
The symmetry employed for this shelxl refinement is uniquely defined
by the following loop, which should always be used as a source of
symmetry information in preference to the above space-group names.
They are only intended as comments.
;
_reflns_odcompleteness_completeness 99.88
_reflns_odcompleteness_iscentric 1
_reflns_odcompleteness_theta 66.97
_olex2_refinement_description
;
1. Fixed Uiso
 At 1.2 times of:
  All C(H) groups
 At 1.5 times of:
  All C(H,H,H) groups
2.a Aromatic/amide H refined with riding coordinates:
 C3(H3), C5(H5), C20(H20), C22(H22), C37(H37), C38(H38), C39(H39), C40(H40),
 C41(H41), C44(H44), C46(H46)
2.b Idealised Me refined as rotating group:
 C7(H7A,H7B,H7C), C8(H8A,H8B,H8C), C9(H9A,H9B,H9C), C11(H11A,H11B,H11C),
 C12(H12A,H12B,H12C), C13(H13A,H13B,H13C), C15(H15A,H15B,H15C), C16(H16A,H16B,
 H16C), C17(H17A,H17B,H17C), C24(H24A,H24B,H24C), C25(H25A,H25B,H25C), C26(H26A,
 H26B,H26C), C28(H28A,H28B,H28C), C29(H29A,H29B,H29C), C30(H30A,H30B,H30C),
 C32(H32A,H32B,H32C), C33(H33A,H33B,H33C), C34(H34A,H34B,H34C), C49(H49A,H49B,
 H49C), C50(H50A,H50B,H50C), C51(H51A,H51B,H51C), C53(H53A,H53B,H53C), C54(H54A,
 H54B,H54C), C55(H55A,H55B,H55C), C57(H57A,H57B,H57C), C58(H58A,H58B,H58C),
 C59(H59A,H59B,H59C)
;
_olex2_submission_special_instructions 'No special instructions were received'
_oxdiff_exptl_absorpt_empirical_details
;
Empirical correction (ABSPACK) includes:
- Absorption correction using spherical harmonics
- Frame scaling
;
_oxdiff_exptl_absorpt_empirical_full_max 1.459
_oxdiff_exptl_absorpt_empirical_full_min 0.786

loop_
_space_group_symop_operation_xyz
'x, y, z'
'-x, y+1/2, -z+1/2'
'-x, -y, -z'
'x, -y-1/2, z-1/2'

loop_
_atom_site_label
_atom_site_type_symbol
_atom_site_fract_x
_atom_site_fract_y
_atom_site_fract_z
_atom_site_U_iso_or_equiv
_atom_site_adp_type
_atom_site_occupancy
_atom_site_site_symmetry_order
_atom_site_calc_flag
_atom_site_refinement_flags_posn
C1 C 0.4954(10) 0.3516(3) 0.8012(5) 0.0193(18) Uani 1 1 d .
C2 C 0.5138(9) 0.3960(3) 0.8392(4) 0.0167(17) Uani 1 1 d .
C3 C 0.4523(9) 0.4306(3) 0.7883(4) 0.0162(16) Uani 1 1 d .
H3 H 0.4467 0.4623 0.7985 0.019 Uiso 1 1 calc R
C4 C 0.4012(8) 0.4093(3) 0.7199(4) 0.0128(16) Uani 1 1 d .
C5 C 0.4286(9) 0.3608(3) 0.7289(4) 0.0164(17) Uani 1 1 d .
H5 H 0.4062 0.3383 0.6927 0.020 Uiso 1 1 calc R
C6 C 0.5164(10) 0.3005(3) 0.8282(5) 0.0184(18) Uani 1 1 d .
C7 C 0.4593(11) 0.2669(3) 0.7665(5) 0.027(2) Uani 1 1 d .
H7A H 0.3685 0.2745 0.7486 0.041 Uiso 1 1 calc GR
H7B H 0.4656 0.2354 0.7845 0.041 Uiso 1 1 calc GR
H7C H 0.5080 0.2697 0.7275 0.041 Uiso 1 1 calc GR
C8 C 0.4418(10) 0.2897(4) 0.8914(5) 0.027(2) Uani 1 1 d .
H8A H 0.4761 0.3090 0.9327 0.040 Uiso 1 1 calc GR
H8B H 0.4536 0.2574 0.9049 0.040 Uiso 1 1 calc GR
H8C H 0.3497 0.2961 0.8757 0.040 Uiso 1 1 calc GR
C9 C 0.6624(10) 0.2877(3) 0.8492(6) 0.027(2) Uani 1 1 d .
H9A H 0.7064 0.2952 0.8095 0.041 Uiso 1 1 calc GR
H9B H 0.6709 0.2548 0.8594 0.041 Uiso 1 1 calc GR
H9C H 0.7017 0.3050 0.8917 0.041 Uiso 1 1 calc GR
C10 C 0.5551(10) 0.4105(3) 0.9203(5) 0.0204(19) Uani 1 1 d .
C11 C 0.4296(11) 0.4110(4) 0.9545(5) 0.032(2) Uani 1 1 d .
H11A H 0.3654 0.4315 0.9270 0.047 Uiso 1 1 calc GR
H11B H 0.4513 0.4218 1.0040 0.047 Uiso 1 1 calc GR
H11C H 0.3940 0.3799 0.9537 0.047 Uiso 1 1 calc GR
C12 C 0.6585(9) 0.3806(3) 0.9677(5) 0.0205(18) Uani 1 1 d .
H12A H 0.6258 0.3493 0.9696 0.031 Uiso 1 1 calc GR
H12B H 0.6777 0.3934 1.0161 0.031 Uiso 1 1 calc GR
H12C H 0.7374 0.3802 0.9473 0.031 Uiso 1 1 calc GR
C13 C 0.6101(11) 0.4612(3) 0.9248(5) 0.029(2) Uani 1 1 d .
H13A H 0.6854 0.4626 0.9014 0.043 Uiso 1 1 calc GR
H13B H 0.6355 0.4701 0.9751 0.043 Uiso 1 1 calc GR
H13C H 0.5433 0.4822 0.9007 0.043 Uiso 1 1 calc GR
C14 C 0.3367(9) 0.4327(3) 0.6491(5) 0.0182(17) Uani 1 1 d .
C15 C 0.4451(9) 0.4484(3) 0.6089(5) 0.0222(18) Uani 1 1 d .
H15A H 0.4965 0.4725 0.6365 0.033 Uiso 1 1 calc GR
H15B H 0.4062 0.4602 0.5617 0.033 Uiso 1 1 calc GR
H15C H 0.5009 0.4223 0.6033 0.033 Uiso 1 1 calc GR
C16 C 0.2623(10) 0.4777(3) 0.6675(5) 0.0239(19) Uani 1 1 d .
H16A H 0.1918 0.4689 0.6920 0.036 Uiso 1 1 calc GR
H16B H 0.2268 0.4939 0.6232 0.036 Uiso 1 1 calc GR
H16C H 0.3226 0.4977 0.6987 0.036 Uiso 1 1 calc GR
C17 C 0.2440(10) 0.3997(4) 0.6017(5) 0.026(2) Uani 1 1 d .
H17A H 0.2928 0.3738 0.5877 0.039 Uiso 1 1 calc GR
H17B H 0.2009 0.4159 0.5587 0.039 Uiso 1 1 calc GR
H17C H 0.1791 0.3885 0.6284 0.039 Uiso 1 1 calc GR
C18 C 0.7653(9) 0.3519(3) 0.6119(5) 0.0212(18) Uani 1 1 d .
C19 C 0.8126(9) 0.3998(3) 0.6065(5) 0.0173(17) Uani 1 1 d .
C20 C 0.9036(9) 0.4088(3) 0.6714(5) 0.0188(18) Uani 1 1 d .
H20 H 0.9493 0.4367 0.6819 0.023 Uiso 1 1 calc R
C21 C 0.9160(8) 0.3691(3) 0.7187(5) 0.0157(16) Uani 1 1 d .
C22 C 0.8270(9) 0.3361(3) 0.6811(5) 0.0193(18) Uani 1 1 d .
H22 H 0.8109 0.3071 0.7000 0.023 Uiso 1 1 calc R
C23 C 0.6844(11) 0.3193(3) 0.5571(5) 0.024(2) Uani 1 1 d .
C24 C 0.6822(12) 0.2695(3) 0.5897(6) 0.030(2) Uani 1 1 d .
H24A H 0.7709 0.2584 0.6042 0.046 Uiso 1 1 calc GR
H24B H 0.6343 0.2489 0.5536 0.046 Uiso 1 1 calc GR
H24C H 0.6400 0.2705 0.6315 0.046 Uiso 1 1 calc GR
C25 C 0.7526(13) 0.3126(4) 0.4900(6) 0.038(3) Uani 1 1 d .
H25A H 0.7664 0.3426 0.4695 0.057 Uiso 1 1 calc GR
H25B H 0.6976 0.2938 0.4540 0.057 Uiso 1 1 calc GR
H25C H 0.8359 0.2973 0.5052 0.057 Uiso 1 1 calc GR
C26 C 0.5390(11) 0.3322(4) 0.5337(6) 0.034(2) Uani 1 1 d .
H26A H 0.4960 0.3308 0.5752 0.051 Uiso 1 1 calc GR
H26B H 0.4975 0.3107 0.4970 0.051 Uiso 1 1 calc GR
H26C H 0.5321 0.3634 0.5141 0.051 Uiso 1 1 calc GR
C27 C 0.7999(10) 0.4356(3) 0.5420(5) 0.0200(18) Uani 1 1 d .
C28 C 0.9171(12) 0.4273(5) 0.5039(7) 0.042(3) Uani 1 1 d .
H28A H 0.9975 0.4344 0.5370 0.063 Uiso 1 1 calc GR
H28B H 0.9092 0.4471 0.4618 0.063 Uiso 1 1 calc GR
H28C H 0.9181 0.3952 0.4891 0.063 Uiso 1 1 calc GR
C29 C 0.6737(9) 0.4341(3) 0.4848(5) 0.0211(18) Uani 1 1 d .
H29A H 0.6579 0.4026 0.4674 0.032 Uiso 1 1 calc GR
H29B H 0.6828 0.4542 0.4448 0.032 Uiso 1 1 calc GR
H29C H 0.6010 0.4445 0.5062 0.032 Uiso 1 1 calc GR
C30 C 0.8116(11) 0.4857(3) 0.5719(5) 0.028(2) Uani 1 1 d .
H30A H 0.7402 0.4920 0.5970 0.043 Uiso 1 1 calc GR
H30B H 0.8083 0.5074 0.5322 0.043 Uiso 1 1 calc GR
H30C H 0.8939 0.4892 0.6052 0.043 Uiso 1 1 calc GR
C31 C 0.9976(9) 0.3657(3) 0.7953(4) 0.0203(18) Uani 1 1 d .
C32 C 0.9113(10) 0.3851(3) 0.8494(4) 0.0222(19) Uani 1 1 d .
H32A H 0.8812 0.4160 0.8345 0.033 Uiso 1 1 calc GR
H32B H 0.9631 0.3862 0.8978 0.033 Uiso 1 1 calc GR
H32C H 0.8369 0.3649 0.8491 0.033 Uiso 1 1 calc GR
C33 C 1.1222(9) 0.3947(4) 0.8041(5) 0.0241(19) Uani 1 1 d .
H33A H 1.1820 0.3809 0.7763 0.036 Uiso 1 1 calc GR
H33B H 1.1629 0.3958 0.8547 0.036 Uiso 1 1 calc GR
H33C H 1.1007 0.4259 0.7868 0.036 Uiso 1 1 calc GR
C34 C 1.0320(9) 0.3152(3) 0.8153(5) 0.0224(19) Uani 1 1 d .
H34A H 0.9525 0.2973 0.8127 0.034 Uiso 1 1 calc GR
H34B H 1.0822 0.3138 0.8640 0.034 Uiso 1 1 calc GR
H34C H 1.0832 0.3024 0.7818 0.034 Uiso 1 1 calc GR
C35 C 0.7302(9) 0.5242(3) 0.7618(5) 0.0203(18) Uani 1 1 d .
C36 C 0.8281(9) 0.5357(3) 0.8295(5) 0.0185(17) Uani 1 1 d .
C37 C 0.7964(11) 0.5593(3) 0.8886(5) 0.023(2) Uani 1 1 d .
H37 H 0.7114 0.5707 0.8863 0.027 Uiso 1 1 calc R
C38 C 0.8904(11) 0.5660(3) 0.9518(5) 0.028(2) Uani 1 1 d .
H38 H 0.8670 0.5812 0.9917 0.034 Uiso 1 1 calc R
C39 C 1.0179(11) 0.5503(4) 0.9555(5) 0.032(2) Uani 1 1 d .
H39 H 1.0808 0.5554 0.9974 0.039 Uiso 1 1 calc R
C40 C 1.0516(11) 0.5269(4) 0.8962(6) 0.030(2) Uani 1 1 d .
H40 H 1.1378 0.5169 0.8978 0.036 Uiso 1 1 calc R
C41 C 0.9565(10) 0.5184(3) 0.8348(5) 0.0240(19) Uani 1 1 d .
H41 H 0.9782 0.5010 0.7965 0.029 Uiso 1 1 calc R
C42 C 0.6762(10) 0.6212(3) 0.7485(5) 0.0212(19) Uani 1 1 d .
C43 C 0.7980(9) 0.6441(3) 0.7450(5) 0.0196(18) Uani 1 1 d .
C44 C 0.8435(10) 0.6769(3) 0.8006(5) 0.0225(19) Uani 1 1 d .
H44 H 0.9253 0.6906 0.8012 0.027 Uiso 1 1 calc R
C45 C 0.7752(10) 0.6895(3) 0.8532(5) 0.0205(18) Uani 1 1 d .
C46 C 0.6452(10) 0.6727(3) 0.8479(5) 0.0205(18) Uani 1 1 d .
H46 H 0.5929 0.6837 0.8799 0.025 Uiso 1 1 calc R
C47 C 0.5938(10) 0.6393(3) 0.7944(5) 0.0212(18) Uani 1 1 d .
C48 C 0.8735(11) 0.6379(4) 0.6814(5) 0.028(2) Uani 1 1 d .
C49 C 0.9609(11) 0.5944(3) 0.6908(6) 0.029(2) Uani 1 1 d .
H49A H 1.0162 0.5949 0.7382 0.043 Uiso 1 1 calc GR
H49B H 1.0149 0.5942 0.6540 0.043 Uiso 1 1 calc GR
H49C H 0.9066 0.5670 0.6860 0.043 Uiso 1 1 calc GR
C50 C 0.9703(12) 0.6797(4) 0.6789(6) 0.034(2) Uani 1 1 d .
H50A H 0.9227 0.7087 0.6773 0.051 Uiso 1 1 calc GR
H50B H 1.0094 0.6771 0.6361 0.051 Uiso 1 1 calc GR
H50C H 1.0382 0.6791 0.7217 0.051 Uiso 1 1 calc GR
C51 C 0.7809(12) 0.6377(4) 0.6086(6) 0.035(2) Uani 1 1 d .
H51A H 0.7219 0.6115 0.6065 0.052 Uiso 1 1 calc GR
H51B H 0.8309 0.6351 0.5701 0.052 Uiso 1 1 calc GR
H51C H 0.7310 0.6662 0.6029 0.052 Uiso 1 1 calc GR
C52 C 0.8375(10) 0.7223(3) 0.9162(5) 0.0236(19) Uani 1 1 d .
C53 C 0.9621(12) 0.6993(3) 0.9587(6) 0.032(2) Uani 1 1 d .
H53A H 0.9391 0.6708 0.9805 0.048 Uiso 1 1 calc GR
H53B H 1.0038 0.7202 0.9963 0.048 Uiso 1 1 calc GR
H53C H 1.0217 0.6926 0.9261 0.048 Uiso 1 1 calc GR
C54 C 0.8741(11) 0.7684(3) 0.8855(6) 0.032(2) Uani 1 1 d .
H54A H 0.9391 0.7632 0.8556 0.048 Uiso 1 1 calc GR
H54B H 0.9094 0.7891 0.9250 0.048 Uiso 1 1 calc GR
H54C H 0.7971 0.7823 0.8567 0.048 Uiso 1 1 calc GR
C55 C 0.7459(14) 0.7315(5) 0.9707(7) 0.051(4) Uani 1 1 d .
H55A H 0.6714 0.7494 0.9474 0.076 Uiso 1 1 calc GR
H55B H 0.7928 0.7486 1.0117 0.076 Uiso 1 1 calc GR
H55C H 0.7163 0.7023 0.9871 0.076 Uiso 1 1 calc GR
C56 C 0.4460(10) 0.6253(3) 0.7877(5) 0.0211(18) Uani 1 1 d .
C57 C 0.3725(10) 0.6600(3) 0.8280(5) 0.0241(19) Uani 1 1 d .
H57A H 0.4058 0.6579 0.8795 0.036 Uiso 1 1 calc GR
H57B H 0.2802 0.6526 0.8184 0.036 Uiso 1 1 calc GR
H57C H 0.3854 0.6911 0.8113 0.036 Uiso 1 1 calc GR
C58 C 0.4255(10) 0.5763(3) 0.8182(5) 0.026(2) Uani 1 1 d .
H58A H 0.4635 0.5532 0.7909 0.039 Uiso 1 1 calc GR
H58B H 0.3329 0.5704 0.8141 0.039 Uiso 1 1 calc GR
H58C H 0.4674 0.5748 0.8686 0.039 Uiso 1 1 calc GR
C59 C 0.3761(10) 0.6272(3) 0.7068(5) 0.026(2) Uani 1 1 d .
H59A H 0.3917 0.6571 0.6866 0.039 Uiso 1 1 calc GR
H59B H 0.2831 0.6228 0.7039 0.039 Uiso 1 1 calc GR
H59C H 0.4102 0.6030 0.6799 0.039 Uiso 1 1 calc GR
N1 N 0.7168(8) 0.4783(2) 0.7464(4) 0.0174(15) Uani 1 1 d .
P1 P 0.6370(2) 0.56320(7) 0.70235(12) 0.0196(4) Uani 1 1 d .
Th1 Th 0.67143(3) 0.40802(2) 0.72639(2) 0.01324(12) Uani 1 1 d .

loop_
_atom_site_aniso_label
_atom_site_aniso_U_11
_atom_site_aniso_U_22
_atom_site_aniso_U_33
_atom_site_aniso_U_23
_atom_site_aniso_U_13
_atom_site_aniso_U_12
C1 0.035(5) 0.006(3) 0.015(4) 0.002(3) 0.000(4) -0.001(3)
C2 0.021(4) 0.020(4) 0.010(4) -0.002(3) 0.004(3) -0.007(3)
C3 0.020(4) 0.015(4) 0.013(4) -0.001(3) 0.004(3) 0.003(3)
C4 0.013(4) 0.012(4) 0.012(4) 0.001(3) 0.000(3) -0.003(3)
C5 0.029(5) 0.014(4) 0.006(3) -0.002(3) 0.005(3) -0.005(3)
C6 0.032(5) 0.008(3) 0.016(4) 0.002(3) 0.006(4) 0.000(3)
C7 0.035(6) 0.024(5) 0.022(4) 0.007(4) 0.001(4) -0.008(4)
C8 0.025(5) 0.029(5) 0.027(5) 0.008(4) 0.004(4) -0.001(4)
C9 0.034(6) 0.017(4) 0.031(5) 0.008(4) 0.005(4) -0.003(4)
C10 0.022(5) 0.031(5) 0.008(4) -0.004(3) 0.002(3) -0.009(4)
C11 0.030(6) 0.049(7) 0.015(4) -0.004(4) 0.003(4) -0.007(5)
C12 0.025(5) 0.023(4) 0.013(4) -0.001(3) 0.002(3) 0.000(4)
C13 0.032(6) 0.030(5) 0.020(4) -0.006(4) -0.004(4) -0.007(4)
C14 0.019(5) 0.018(4) 0.015(4) 0.001(3) -0.002(3) 0.005(3)
C15 0.020(5) 0.026(4) 0.020(4) 0.006(3) 0.002(3) -0.002(4)
C16 0.021(5) 0.017(4) 0.033(5) 0.007(4) 0.002(4) 0.008(4)
C17 0.026(5) 0.030(5) 0.019(4) 0.007(4) -0.005(4) 0.001(4)
C18 0.020(5) 0.022(4) 0.021(4) -0.002(3) 0.004(3) 0.005(4)
C19 0.023(5) 0.015(4) 0.014(4) -0.001(3) 0.003(3) 0.007(3)
C20 0.022(5) 0.021(4) 0.013(4) -0.002(3) 0.002(3) -0.001(3)
C21 0.017(4) 0.011(3) 0.020(4) 0.002(3) 0.008(3) 0.009(3)
C22 0.030(5) 0.014(4) 0.018(4) -0.002(3) 0.013(4) 0.007(4)
C23 0.043(6) 0.016(4) 0.013(4) 0.000(3) 0.004(4) 0.008(4)
C24 0.044(6) 0.018(4) 0.026(5) 0.003(4) -0.002(4) -0.002(4)
C25 0.059(8) 0.037(6) 0.021(5) -0.005(4) 0.014(5) 0.006(5)
C26 0.038(6) 0.028(5) 0.031(5) -0.003(4) -0.003(4) -0.001(5)
C27 0.027(5) 0.022(4) 0.013(4) 0.002(3) 0.008(3) 0.002(4)
C28 0.038(7) 0.056(7) 0.038(6) 0.025(6) 0.025(5) 0.019(6)
C29 0.025(5) 0.020(4) 0.019(4) 0.007(3) 0.005(4) 0.006(4)
C30 0.041(6) 0.018(4) 0.026(5) 0.008(4) 0.005(4) -0.009(4)
C31 0.026(5) 0.031(5) 0.006(3) 0.004(3) 0.007(3) 0.002(4)
C32 0.036(5) 0.023(4) 0.008(4) 0.001(3) 0.006(3) -0.005(4)
C33 0.013(4) 0.040(5) 0.017(4) 0.007(4) -0.002(3) 0.002(4)
C34 0.020(5) 0.023(4) 0.024(4) 0.003(4) 0.006(4) 0.012(4)
C35 0.018(5) 0.021(4) 0.023(4) 0.002(3) 0.008(3) 0.006(3)
C36 0.026(5) 0.009(3) 0.020(4) 0.001(3) 0.003(3) 0.000(3)
C37 0.038(6) 0.006(3) 0.022(4) -0.002(3) 0.000(4) -0.003(4)
C38 0.039(6) 0.024(4) 0.020(4) -0.002(4) -0.002(4) 0.006(4)
C39 0.039(6) 0.030(5) 0.022(5) 0.000(4) -0.008(4) -0.002(5)
C40 0.026(5) 0.033(5) 0.031(5) 0.003(4) 0.003(4) 0.004(4)
C41 0.032(5) 0.024(4) 0.017(4) -0.004(3) 0.009(4) -0.004(4)
C42 0.029(5) 0.015(4) 0.016(4) 0.001(3) -0.006(3) 0.007(4)
C43 0.025(5) 0.016(4) 0.016(4) -0.003(3) 0.001(3) 0.002(3)
C44 0.029(5) 0.022(4) 0.015(4) -0.003(3) -0.001(4) -0.002(4)
C45 0.033(5) 0.014(4) 0.012(4) -0.002(3) 0.000(4) 0.000(4)
C46 0.028(5) 0.015(4) 0.020(4) 0.001(3) 0.007(4) -0.001(4)
C47 0.030(5) 0.018(4) 0.014(4) 0.000(3) 0.001(3) 0.000(4)
C48 0.032(6) 0.033(5) 0.018(4) -0.001(4) 0.006(4) 0.000(4)
C49 0.036(6) 0.020(5) 0.033(5) -0.004(4) 0.014(5) -0.002(4)
C50 0.045(7) 0.031(5) 0.030(5) -0.007(4) 0.017(5) -0.014(5)
C51 0.042(6) 0.041(6) 0.024(5) 0.000(4) 0.015(4) -0.005(5)
C52 0.023(5) 0.029(5) 0.021(4) -0.010(4) 0.008(4) -0.004(4)
C53 0.042(7) 0.023(5) 0.027(5) 0.001(4) -0.003(4) -0.007(4)
C54 0.038(6) 0.022(5) 0.031(5) -0.003(4) -0.007(4) -0.001(4)
C55 0.054(8) 0.062(8) 0.040(7) -0.043(6) 0.019(6) -0.019(7)
C56 0.025(5) 0.018(4) 0.019(4) 0.001(3) 0.002(4) -0.001(4)
C57 0.022(5) 0.028(5) 0.022(4) -0.002(4) 0.004(4) 0.001(4)
C58 0.031(5) 0.026(5) 0.019(4) 0.003(4) -0.002(4) -0.009(4)
C59 0.025(5) 0.026(5) 0.024(5) -0.003(4) -0.004(4) 0.001(4)
N1 0.023(4) 0.012(3) 0.018(3) -0.010(3) 0.007(3) -0.002(3)
P1 0.0268(12) 0.0130(9) 0.0177(10) -0.0031(8) 0.0006(8) 0.0013(8)
Th1 0.01684(18) 0.01111(16) 0.01164(16) -0.00037(9) 0.00229(11) -0.00004(10)

loop_
_atom_type_symbol
_atom_type_description
_atom_type_scat_dispersion_real
_atom_type_scat_dispersion_imag
_atom_type_scat_source
C C 0.0181 0.0091 'International Tables Vol C Tables 4.2.6.8 and 6.1.1.4'
H H 0.0000 0.0000 'International Tables Vol C Tables 4.2.6.8 and 6.1.1.4'
N N 0.0311 0.0180 'International Tables Vol C Tables 4.2.6.8 and 6.1.1.4'
P P 0.2955 0.4335 'International Tables Vol C Tables 4.2.6.8 and 6.1.1.4'
Th Th -4.1491 12.3296 'International Tables Vol C Tables 4.2.6.8 and 6.1.1.4'

loop_
_geom_angle_atom_site_label_1
_geom_angle_atom_site_label_2
_geom_angle_atom_site_label_3
_geom_angle
C2 C1 C6 132.1(8)
C2 C1 Th1 73.5(5)
C5 C1 C2 107.3(7)
C5 C1 C6 119.9(7)
C5 C1 Th1 71.6(5)
C6 C1 Th1 127.3(6)
C1 C2 C10 134.4(8)
C1 C2 Th1 78.0(5)
C3 C2 C1 106.3(7)
C3 C2 C10 117.8(8)
C3 C2 Th1 71.2(5)
C10 C2 Th1 125.6(6)
C2 C3 H3 125.0
C2 C3 Th1 79.6(5)
C4 C3 C2 109.9(7)
C4 C3 H3 125.0
C4 C3 Th1 74.2(5)
Th1 C3 H3 113.2
C3 C4 C14 128.3(7)
C3 C4 Th1 76.2(5)
C5 C4 C3 106.3(7)
C5 C4 C14 125.3(7)
C5 C4 Th1 78.7(5)
C14 C4 Th1 108.7(5)
C1 C5 H5 124.9
C1 C5 Th1 80.2(5)
C4 C5 C1 110.2(7)
C4 C5 H5 124.9
C4 C5 Th1 72.1(5)
Th1 C5 H5 114.7
C1 C6 C8 112.0(7)
C7 C6 C1 109.7(7)
C7 C6 C8 105.7(8)
C9 C6 C1 112.4(7)
C9 C6 C7 105.5(8)
C9 C6 C8 111.2(7)
C6 C7 H7A 109.5
C6 C7 H7B 109.5
C6 C7 H7C 109.5
H7A C7 H7B 109.5
H7A C7 H7C 109.5
H7B C7 H7C 109.5
C6 C8 H8A 109.5
C6 C8 H8B 109.5
C6 C8 H8C 109.5
H8A C8 H8B 109.5
H8A C8 H8C 109.5
H8B C8 H8C 109.5
C6 C9 H9A 109.5
C6 C9 H9B 109.5
C6 C9 H9C 109.5
H9A C9 H9B 109.5
H9A C9 H9C 109.5
H9B C9 H9C 109.5
C2 C10 C13 109.7(7)
C11 C10 C2 107.6(7)
C11 C10 C13 107.2(8)
C12 C10 C2 117.0(8)
C12 C10 C11 108.5(8)
C12 C10 C13 106.5(8)
C10 C11 H11A 109.5
C10 C11 H11B 109.5
C10 C11 H11C 109.5
H11A C11 H11B 109.5
H11A C11 H11C 109.5
H11B C11 H11C 109.5
C10 C12 H12A 109.5
C10 C12 H12B 109.5
C10 C12 H12C 109.5
H12A C12 H12B 109.5
H12A C12 H12C 109.5
H12B C12 H12C 109.5
C10 C13 H13A 109.5
C10 C13 H13B 109.5
C10 C13 H13C 109.5
H13A C13 H13B 109.5
H13A C13 H13C 109.5
H13B C13 H13C 109.5
C4 C14 C15 108.2(7)
C4 C14 C16 108.9(7)
C15 C14 C16 107.4(7)
C17 C14 C4 111.4(7)
C17 C14 C15 110.0(8)
C17 C14 C16 110.9(8)
C14 C15 H15A 109.5
C14 C15 H15B 109.5
C14 C15 H15C 109.5
C14 C15 Th1 94.0(5)
H15A C15 H15B 109.5
H15A C15 H15C 109.5
H15B C15 H15C 109.5
Th1 C15 H15A 67.7
Th1 C15 H15B 155.3
Th1 C15 H15C 53.2
C14 C16 H16A 109.5
C14 C16 H16B 109.5
C14 C16 H16C 109.5
H16A C16 H16B 109.5
H16A C16 H16C 109.5
H16B C16 H16C 109.5
C14 C17 H17A 109.5
C14 C17 H17B 109.5
C14 C17 H17C 109.5
H17A C17 H17B 109.5
H17A C17 H17C 109.5
H17B C17 H17C 109.5
C19 C18 C23 132.7(8)
C19 C18 Th1 72.6(5)
C22 C18 C19 105.3(8)
C22 C18 C23 121.4(8)
C22 C18 Th1 70.6(5)
C23 C18 Th1 127.2(6)
C18 C19 C27 133.1(8)
C18 C19 Th1 78.5(5)
C20 C19 C18 106.8(7)
C20 C19 C27 119.1(8)
C20 C19 Th1 71.0(5)
C27 C19 Th1 123.8(5)
C19 C20 H20 124.6
C19 C20 C21 110.7(8)
C19 C20 Th1 80.3(5)
C21 C20 H20 124.6
C21 C20 Th1 75.6(5)
Th1 C20 H20 111.6
C20 C21 C31 127.0(8)
C20 C21 Th1 74.7(5)
C22 C21 C20 104.4(7)
C22 C21 C31 128.4(8)
C22 C21 Th1 77.2(5)
C31 C21 Th1 109.2(5)
C18 C22 C21 112.7(8)
C18 C22 H22 123.7
C18 C22 Th1 81.6(5)
C21 C22 H22 123.7
C21 C22 Th1 73.7(5)
Th1 C22 H22 112.7
C18 C23 C24 110.4(7)
C18 C23 C25 110.0(9)
C18 C23 C26 115.7(8)
C24 C23 C25 104.1(8)
C26 C23 C24 104.5(9)
C26 C23 C25 111.4(8)
C23 C24 H24A 109.5
C23 C24 H24B 109.5
C23 C24 H24C 109.5
H24A C24 H24B 109.5
H24A C24 H24C 109.5
H24B C24 H24C 109.5
C23 C25 H25A 109.5
C23 C25 H25B 109.5
C23 C25 H25C 109.5
H25A C25 H25B 109.5
H25A C25 H25C 109.5
H25B C25 H25C 109.5
C23 C26 H26A 109.5
C23 C26 H26B 109.5
C23 C26 H26C 109.5
H26A C26 H26B 109.5
H26A C26 H26C 109.5
H26B C26 H26C 109.5
C28 C27 C19 107.0(8)
C28 C27 C30 107.2(9)
C29 C27 C19 117.3(8)
C29 C27 C28 108.5(8)
C29 C27 C30 106.3(7)
C30 C27 C19 110.1(7)
C27 C28 H28A 109.5
C27 C28 H28B 109.5
C27 C28 H28C 109.5
H28A C28 H28B 109.5
H28A C28 H28C 109.5
H28B C28 H28C 109.5
C27 C29 H29A 109.5
C27 C29 H29B 109.5
C27 C29 H29C 109.5
H29A C29 H29B 109.5
H29A C29 H29C 109.5
H29B C29 H29C 109.5
C27 C30 H30A 109.5
C27 C30 H30B 109.5
C27 C30 H30C 109.5
H30A C30 H30B 109.5
H30A C30 H30C 109.5
H30B C30 H30C 109.5
C21 C31 C32 107.4(7)
C33 C31 C21 112.3(7)
C33 C31 C32 108.0(8)
C33 C31 C34 109.8(8)
C34 C31 C21 110.9(8)
C34 C31 C32 108.3(7)
C31 C32 H32A 109.5
C31 C32 H32B 109.5
C31 C32 H32C 109.5
C31 C32 Th1 94.0(5)
H32A C32 H32B 109.5
H32A C32 H32C 109.5
H32B C32 H32C 109.5
Th1 C32 H32A 54.8
Th1 C32 H32B 155.8
Th1 C32 H32C 66.1
C31 C33 H33A 109.5
C31 C33 H33B 109.5
C31 C33 H33C 109.5
H33A C33 H33B 109.5
H33A C33 H33C 109.5
H33B C33 H33C 109.5
C31 C34 H34A 109.5
C31 C34 H34B 109.5
C31 C34 H34C 109.5
H34A C34 H34B 109.5
H34A C34 H34C 109.5
H34B C34 H34C 109.5
C36 C35 P1 127.3(7)
N1 C35 C36 114.8(7)
N1 C35 P1 117.9(7)
C37 C36 C35 123.7(9)
C37 C36 C41 118.5(9)
C41 C36 C35 117.6(8)
C36 C37 H37 119.6
C36 C37 C38 120.7(10)
C38 C37 H37 119.6
C37 C38 H38 119.8
C39 C38 C37 120.4(10)
C39 C38 H38 119.8
C38 C39 H39 120.2
C38 C39 C40 119.5(9)
C40 C39 H39 120.2
C39 C40 H40 120.1
C41 C40 C39 119.9(10)
C41 C40 H40 120.1
C36 C41 H41 119.6
C40 C41 C36 120.9(9)
C40 C41 H41 119.6
C43 C42 P1 120.1(7)
C47 C42 C43 119.5(8)
C47 C42 P1 119.9(7)
C42 C43 C48 123.6(8)
C44 C43 C42 116.6(8)
C44 C43 C48 119.5(9)
C43 C44 H44 118.0
C45 C44 C43 124.0(9)
C45 C44 H44 118.0
C44 C45 C46 118.1(8)
C44 C45 C52 120.7(9)
C46 C45 C52 121.2(8)
C45 C46 H46 119.7
C47 C46 C45 120.6(9)
C47 C46 H46 119.7
C42 C47 C46 119.1(9)
C42 C47 C56 123.2(8)
C46 C47 C56 117.7(8)
C43 C48 C50 110.6(8)
C49 C48 C43 112.2(8)
C49 C48 C50 105.0(9)
C51 C48 C43 111.4(8)
C51 C48 C49 111.2(9)
C51 C48 C50 106.2(9)
C48 C49 H49A 109.5
C48 C49 H49B 109.5
C48 C49 H49C 109.5
H49A C49 H49B 109.5
H49A C49 H49C 109.5
H49B C49 H49C 109.5
C48 C50 H50A 109.5
C48 C50 H50B 109.5
C48 C50 H50C 109.5
H50A C50 H50B 109.5
H50A C50 H50C 109.5
H50B C50 H50C 109.5
C48 C51 H51A 109.5
C48 C51 H51B 109.5
C48 C51 H51C 109.5
H51A C51 H51B 109.5
H51A C51 H51C 109.5
H51B C51 H51C 109.5
C53 C52 C45 109.1(8)
C53 C52 C55 107.0(10)
C54 C52 C45 109.9(8)
C54 C52 C53 108.9(8)
C54 C52 C55 109.1(10)
C55 C52 C45 112.7(8)
C52 C53 H53A 109.5
C52 C53 H53B 109.5
C52 C53 H53C 109.5
H53A C53 H53B 109.5
H53A C53 H53C 109.5
H53B C53 H53C 109.5
C52 C54 H54A 109.5
C52 C54 H54B 109.5
C52 C54 H54C 109.5
H54A C54 H54B 109.5
H54A C54 H54C 109.5
H54B C54 H54C 109.5
C52 C55 H55A 109.5
C52 C55 H55B 109.5
C52 C55 H55C 109.5
H55A C55 H55B 109.5
H55A C55 H55C 109.5
H55B C55 H55C 109.5
C57 C56 C47 111.1(7)
C57 C56 C58 107.2(8)
C57 C56 C59 105.7(8)
C58 C56 C47 113.8(8)
C58 C56 C59 108.7(7)
C59 C56 C47 110.0(8)
C56 C57 H57A 109.5
C56 C57 H57B 109.5
C56 C57 H57C 109.5
H57A C57 H57B 109.5
H57A C57 H57C 109.5
H57B C57 H57C 109.5
C56 C58 H58A 109.5
C56 C58 H58B 109.5
C56 C58 H58C 109.5
H58A C58 H58B 109.5
H58A C58 H58C 109.5
H58B C58 H58C 109.5
C56 C59 H59A 109.5
C56 C59 H59B 109.5
C56 C59 H59C 109.5
H59A C59 H59B 109.5
H59A C59 H59C 109.5
H59B C59 H59C 109.5
C35 N1 Th1 172.3(6)
C35 P1 C42 103.2(4)
C1 Th1 C15 95.0(2)
C1 Th1 C18 110.6(2)
C2 Th1 C1 28.6(2)
C2 Th1 C15 96.0(2)
C2 Th1 C18 139.0(3)
C3 Th1 C1 47.2(2)
C3 Th1 C2 29.1(2)
C3 Th1 C5 47.4(2)
C3 Th1 C15 69.2(2)
C3 Th1 C18 144.7(3)
C3 Th1 C19 153.8(2)
C3 Th1 C22 146.8(3)
C4 Th1 C1 47.8(2)
C4 Th1 C2 48.7(2)
C4 Th1 C3 29.6(2)
C4 Th1 C5 29.2(2)
C4 Th1 C15 49.1(2)
C4 Th1 C18 115.8(2)
C4 Th1 C19 127.9(2)
C4 Th1 C20 156.2(2)
C4 Th1 C21 156.6(2)
C4 Th1 C22 128.2(3)
C5 Th1 C1 28.2(2)
C5 Th1 C2 47.3(2)
C5 Th1 C15 68.8(2)
C5 Th1 C18 99.2(2)
C5 Th1 C19 122.9(2)
C18 Th1 C15 89.8(3)
C19 Th1 C1 139.3(2)
C19 Th1 C2 167.9(3)
C19 Th1 C15 84.7(2)
C19 Th1 C18 28.9(3)
C20 Th1 C1 145.5(2)
C20 Th1 C2 154.8(3)
C20 Th1 C3 165.8(2)
C20 Th1 C5 146.1(2)
C20 Th1 C15 109.0(3)
C20 Th1 C18 47.2(3)
C20 Th1 C19 28.8(2)
C20 Th1 C21 29.7(2)
C20 Th1 C22 47.1(3)
C21 Th1 C1 116.5(2)
C21 Th1 C2 128.5(2)
C21 Th1 C3 157.3(2)
C21 Th1 C5 128.2(3)
C21 Th1 C15 133.0(2)
C21 Th1 C18 47.9(2)
C21 Th1 C19 48.5(2)
C21 Th1 C22 29.1(3)
C22 Th1 C1 100.1(2)
C22 Th1 C2 123.6(3)
C22 Th1 C5 102.1(3)
C22 Th1 C15 116.9(3)
C22 Th1 C18 27.8(2)
C22 Th1 C19 46.9(2)
N1 Th1 C1 125.4(3)
N1 Th1 C2 97.1(3)
N1 Th1 C3 82.8(3)
N1 Th1 C4 100.8(3)
N1 Th1 C5 128.5(3)
N1 Th1 C15 83.3(3)
N1 Th1 C18 123.9(3)
N1 Th1 C19 95.1(3)
N1 Th1 C20 83.0(3)
N1 Th1 C21 102.6(3)
N1 Th1 C22 129.3(3)

loop_
_geom_bond_atom_site_label_1
_geom_bond_atom_site_label_2
_geom_bond_distance
C1 C2 1.449(12)
C1 C5 1.421(11)
C1 C6 1.547(10)
C1 Th1 2.964(9)
C2 C3 1.438(12)
C2 C10 1.549(11)
C2 Th1 2.906(8)
C3 H3 0.9300
C3 C4 1.423(11)
C3 Th1 2.797(9)
C4 C5 1.420(11)
C4 C14 1.519(11)
C4 Th1 2.770(9)
C5 H5 0.9300
C5 Th1 2.855(9)
C6 C7 1.532(12)
C6 C8 1.551(13)
C6 C9 1.531(14)
C7 H7A 0.9600
C7 H7B 0.9600
C7 H7C 0.9600
C8 H8A 0.9600
C8 H8B 0.9600
C8 H8C 0.9600
C9 H9A 0.9600
C9 H9B 0.9600
C9 H9C 0.9600
C10 C11 1.545(14)
C10 C12 1.519(13)
C10 C13 1.553(13)
C11 H11A 0.9600
C11 H11B 0.9600
C11 H11C 0.9600
C12 H12A 0.9600
C12 H12B 0.9600
C12 H12C 0.9600
C13 H13A 0.9600
C13 H13B 0.9600
C13 H13C 0.9600
C14 C15 1.524(13)
C14 C16 1.569(12)
C14 C17 1.507(13)
C15 H15A 0.9600
C15 H15B 0.9600
C15 H15C 0.9600
C15 Th1 3.114(9)
C16 H16A 0.9600
C16 H16B 0.9600
C16 H16C 0.9600
C17 H17A 0.9600
C17 H17B 0.9600
C17 H17C 0.9600
C18 C19 1.463(13)
C18 C22 1.402(13)
C18 C23 1.516(13)
C18 Th1 2.970(9)
C19 C20 1.412(12)
C19 C27 1.565(12)
C19 Th1 2.893(9)
C20 H20 0.9300
C20 C21 1.427(12)
C20 Th1 2.775(10)
C21 C22 1.411(13)
C21 C31 1.521(12)
C21 Th1 2.786(8)
C22 H22 0.9300
C22 Th1 2.831(8)
C23 C24 1.549(12)
C23 C25 1.555(14)
C23 C26 1.530(15)
C24 H24A 0.9600
C24 H24B 0.9600
C24 H24C 0.9600
C25 H25A 0.9600
C25 H25B 0.9600
C25 H25C 0.9600
C26 H26A 0.9600
C26 H26B 0.9600
C26 H26C 0.9600
C27 C28 1.530(13)
C27 C29 1.524(13)
C27 C30 1.535(13)
C28 H28A 0.9600
C28 H28B 0.9600
C28 H28C 0.9600
C29 H29A 0.9600
C29 H29B 0.9600
C29 H29C 0.9600
C30 H30A 0.9600
C30 H30B 0.9600
C30 H30C 0.9600
C31 C32 1.564(12)
C31 C33 1.514(13)
C31 C34 1.518(12)
C32 H32A 0.9600
C32 H32B 0.9600
C32 H32C 0.9600
C32 Th1 3.119(9)
C33 H33A 0.9600
C33 H33B 0.9600
C33 H33C 0.9600
C34 H34A 0.9600
C34 H34B 0.9600
C34 H34C 0.9600
C35 C36 1.501(13)
C35 N1 1.348(11)
C35 P1 1.733(9)
C36 C37 1.380(13)
C36 C41 1.402(14)
C37 H37 0.9300
C37 C38 1.394(13)
C38 H38 0.9300
C38 C39 1.380(16)
C39 H39 0.9300
C39 C40 1.389(16)
C40 H40 0.9300
C40 C41 1.386(14)
C41 H41 0.9300
C42 C43 1.429(14)
C42 C47 1.411(13)
C42 P1 1.878(9)
C43 C44 1.411(12)
C43 C48 1.543(13)
C44 H44 0.9300
C44 C45 1.358(13)
C45 C46 1.412(14)
C45 C52 1.546(12)
C46 H46 0.9300
C46 C47 1.411(12)
C47 C56 1.561(14)
C48 C49 1.528(14)
C48 C50 1.565(15)
C48 C51 1.509(14)
C49 H49A 0.9600
C49 H49B 0.9600
C49 H49C 0.9600
C50 H50A 0.9600
C50 H50B 0.9600
C50 H50C 0.9600
C51 H51A 0.9600
C51 H51B 0.9600
C51 H51C 0.9600
C52 C53 1.530(15)
C52 C54 1.514(14)
C52 C55 1.532(14)
C53 H53A 0.9600
C53 H53B 0.9600
C53 H53C 0.9600
C54 H54A 0.9600
C54 H54B 0.9600
C54 H54C 0.9600
C55 H55A 0.9600
C55 H55B 0.9600
C55 H55C 0.9600
C56 C57 1.526(13)
C56 C58 1.539(12)
C56 C59 1.547(12)
C57 H57A 0.9600
C57 H57B 0.9600
C57 H57C 0.9600
C58 H58A 0.9600
C58 H58B 0.9600
C58 H58C 0.9600
C59 H59A 0.9600
C59 H59B 0.9600
C59 H59C 0.9600
N1 Th1 2.080(7)
